data_7710053
loop_
_publ_author_name
'Viau, Lydie'
'Knorr, Michael'
'Knauer, Lena'
'Brieger, Lukas'
'Strohman, Carsten'

_publ_section_title
;
 2,2&#x2019;-Ethylenebis(1,3-dithiane) as polydentate m2-, m4- and
 m5-assembling ligand for the construction of sulphur-rich Cu(I), Hg(II)
 and heterometallic Cu(I)/Hg(II) coordination polymers featuring uncommon
 network architectures
;
_journal_name_full 'Dalton Transactions'
_journal_paper_doi 10.1039/D2DT00800A
_journal_year 2022
_chemical_formula_moiety 'C10 H18 Cu2 I2 S4'
_chemical_formula_sum 'C10 H18 Cu2 I2 S4'
_chemical_formula_weight 647.36
_space_group_crystal_system triclinic
_space_group_IT_number 2
_space_group_name_Hall '-P 1'
_space_group_name_H-M_alt 'P -1'
_atom_sites_solution_hydrogens geom
_atom_sites_solution_primary dual
_audit_creation_date 2019-12-20
_audit_creation_method
;
Olex2 1.3-alpha
(compiled Nov 21 2019 18:26:39 for OlexSys, GUI svn.r6003)
;
_audit_update_record
;
2022-03-29 deposited with the CCDC.	2022-04-18 downloaded from the CCDC.
;
_cell_angle_alpha 88.411(2)
_cell_angle_beta 87.976(2)
_cell_angle_gamma 86.729(2)
_cell_formula_units_Z 1
_cell_length_a 6.0654(2)
_cell_length_b 8.2884(3)
_cell_length_c 8.4381(3)
_cell_measurement_reflns_used 7284
_cell_measurement_temperature 100.0
_cell_measurement_theta_max 30.01
_cell_measurement_theta_min 2.42
_cell_volume 423.11(3)
_computing_cell_refinement 'SAINT V8.38A (?, 2016)'
_computing_data_collection 'APEX4 v2021.10-0 (Bruker, 2021)'
_computing_data_reduction 'SAINT V8.38A (?, 2016)'
_computing_molecular_graphics 'Olex2 1.3-alpha (Dolomanov et al., 2009)'
_computing_publication_material 'Olex2 1.3-alpha (Dolomanov et al., 2009)'
_computing_structure_refinement 'XL  (Sheldrick, 2008)'
_computing_structure_solution 'XT (Sheldrick, 2015)'
_diffrn_ambient_temperature 100.0
_diffrn_detector 'Bruker D8 VENTURE area detector'
_diffrn_detector_area_resol_mean 10.4167
_diffrn_detector_type 'CPAD PHOTON II area detector'
_diffrn_measured_fraction_theta_full 1.000
_diffrn_measured_fraction_theta_max 1.000
_diffrn_measurement_device 'four-circle diffractometer'
_diffrn_measurement_device_type 'Bruker D8 Venture'
_diffrn_measurement_method '\w and \f scans'
_diffrn_radiation_monochromator 'HELIOS mirror optics'
_diffrn_radiation_probe x-ray
_diffrn_radiation_type MoK\a
_diffrn_radiation_wavelength 0.71073
_diffrn_reflns_av_R_equivalents 0.0465
_diffrn_reflns_av_unetI/netI 0.0301
_diffrn_reflns_Laue_measured_fraction_full 1.000
_diffrn_reflns_Laue_measured_fraction_max 1.000
_diffrn_reflns_limit_h_max 8
_diffrn_reflns_limit_h_min -8
_diffrn_reflns_limit_k_max 11
_diffrn_reflns_limit_k_min -11
_diffrn_reflns_limit_l_max 11
_diffrn_reflns_limit_l_min -11
_diffrn_reflns_number 14022
_diffrn_reflns_point_group_measured_fraction_full 1.000
_diffrn_reflns_point_group_measured_fraction_max 1.000
_diffrn_reflns_theta_full 25.242
_diffrn_reflns_theta_max 28.492
_diffrn_reflns_theta_min 2.416
_diffrn_source 'microfocus sealed X-ray tube'
_diffrn_source_current 1.0
_diffrn_source_power 0.05
_diffrn_source_type 'Incoatec I\ms'
_diffrn_source_voltage 50.0
_diffrn_standards_number 0
_exptl_absorpt_coefficient_mu 6.635
_exptl_absorpt_correction_T_max 0.5642
_exptl_absorpt_correction_T_min 0.4763
_exptl_absorpt_correction_type multi-scan
_exptl_absorpt_process_details
;
SADABS-2016/2 (Bruker,2016/2) was used for absorption correction.
wR2(int) was 0.0691 before and 0.0522 after correction.
The Ratio of minimum to maximum transmission is 0.8442.
The \l/2 correction factor is Not present.
;
_exptl_crystal_colour colourless
_exptl_crystal_colour_primary colourless
_exptl_crystal_density_diffrn 2.541
_exptl_crystal_description block
_exptl_crystal_F_000 306
_exptl_crystal_size_max 0.114
_exptl_crystal_size_mid 0.062
_exptl_crystal_size_min 0.059
_refine_diff_density_max 0.961
_refine_diff_density_min -0.807
_refine_diff_density_rms 0.176
_refine_ls_extinction_method none
_refine_ls_goodness_of_fit_ref 1.108
_refine_ls_hydrogen_treatment constr
_refine_ls_matrix_type full
_refine_ls_number_parameters 82
_refine_ls_number_reflns 2144
_refine_ls_number_restraints 0
_refine_ls_restrained_S_all 1.108
_refine_ls_R_factor_all 0.0328
_refine_ls_R_factor_gt 0.0257
_refine_ls_shift/su_max 0.000
_refine_ls_shift/su_mean 0.000
_refine_ls_structure_factor_coef Fsqd
_refine_ls_weighting_details 'w=1/[\s^2^(Fo^2^)+(0.0273P)^2^+0.3455P] where P=(Fo^2^+2Fc^2^)/3'
_refine_ls_weighting_scheme calc
_refine_ls_wR_factor_gt 0.0559
_refine_ls_wR_factor_ref 0.0592
_reflns_Friedel_coverage 0.000
_reflns_number_gt 1918
_reflns_number_total 2144
_reflns_threshold_expression 'I > 2\s(I)'
_cod_data_source_file d2dt00800a2.cif
_cod_data_source_block b1712_0m
_cod_database_code 7710053
_shelx_shelxl_version_number 2018/3
_shelx_space_group_comment
;
The symmetry employed for this shelxl refinement is uniquely defined
by the following loop, which should always be used as a source of
symmetry information in preference to the above space-group names.
They are only intended as comments.
;
_shelx_estimated_absorpt_t_max 0.696
_shelx_estimated_absorpt_t_min 0.518
_olex2_refinement_description
;
1. Fixed Uiso
 At 1.2 times of:
  All C(H) groups, All C(H,H) groups
2.a Ternary CH refined with riding coordinates:
 C2(H2)
2.b Secondary CH2 refined with riding coordinates:
 C1(H1A,H1B), C3(H3A,H3B), C4(H4A,H4B), C5(H5A,H5B)
;
_olex2_submission_special_instructions 'No special instructions were received'

loop_
_space_group_symop_operation_xyz
'x, y, z'
'-x, -y, -z'

loop_
_atom_site_label
_atom_site_type_symbol
_atom_site_fract_x
_atom_site_fract_y
_atom_site_fract_z
_atom_site_U_iso_or_equiv
_atom_site_adp_type
_atom_site_occupancy
_atom_site_site_symmetry_order
_atom_site_calc_flag
_atom_site_refinement_flags_posn
_atom_site_refinement_flags_adp
_atom_site_refinement_flags_occupancy
_atom_site_disorder_assembly
_atom_site_disorder_group
I1 I 0.06119(4) 0.77780(3) 0.34142(3) 0.01376(8) Uani 1 1 d . . . . .
Cu1 Cu -0.05563(7) 0.90373(5) 0.61814(5) 0.01301(11) Uani 1 1 d . . . . .
S1 S 0.16124(14) 0.83859(11) 0.83169(10) 0.01284(17) Uani 1 1 d . . . . .
S2 S 0.58404(14) 0.82860(11) 0.63079(10) 0.01173(17) Uani 1 1 d . . . . .
C1 C 0.5579(6) 0.9400(4) 0.9425(4) 0.0132(7) Uani 1 1 d . . . . .
H1A H 0.707443 0.975639 0.913642 0.016 Uiso 1 1 calc R U . . .
H1B H 0.574677 0.832252 0.995736 0.016 Uiso 1 1 calc R U . . .
C2 C 0.4280(5) 0.9269(4) 0.7922(4) 0.0120(7) Uani 1 1 d . . . . .
H2 H 0.393129 1.040500 0.754111 0.014 Uiso 1 1 calc R U . . .
C3 C 0.2437(6) 0.6254(5) 0.8640(4) 0.0177(8) Uani 1 1 d . . . . .
H3A H 0.327256 0.613940 0.962687 0.021 Uiso 1 1 calc R U . . .
H3B H 0.108637 0.564520 0.880524 0.021 Uiso 1 1 calc R U . . .
C4 C 0.3826(6) 0.5491(5) 0.7317(5) 0.0194(8) Uani 1 1 d . . . . .
H4A H 0.300943 0.561731 0.632200 0.023 Uiso 1 1 calc R U . . .
H4B H 0.405926 0.431898 0.755762 0.023 Uiso 1 1 calc R U . . .
C5 C 0.6063(6) 0.6216(4) 0.7062(5) 0.0169(7) Uani 1 1 d . . . . .
H5A H 0.697588 0.555029 0.630320 0.020 Uiso 1 1 calc R U . . .
H5B H 0.682696 0.618149 0.808071 0.020 Uiso 1 1 calc R U . . .

loop_
_atom_site_aniso_label
_atom_site_aniso_U_11
_atom_site_aniso_U_22
_atom_site_aniso_U_33
_atom_site_aniso_U_23
_atom_site_aniso_U_13
_atom_site_aniso_U_12
I1 0.01387(12) 0.01382(13) 0.01367(12) -0.00297(8) -0.00086(8) 0.00005(8)
Cu1 0.0097(2) 0.0163(2) 0.0132(2) -0.00098(17) -0.00134(16) -0.00222(17)
S1 0.0086(4) 0.0174(4) 0.0127(4) -0.0007(3) -0.0009(3) -0.0018(3)
S2 0.0093(4) 0.0147(4) 0.0115(4) -0.0026(3) -0.0010(3) -0.0014(3)
C1 0.0095(16) 0.0141(18) 0.0158(17) -0.0027(14) -0.0003(13) 0.0001(13)
C2 0.0086(15) 0.0145(17) 0.0129(16) -0.0026(13) 0.0001(12) 0.0009(13)
C3 0.0118(17) 0.021(2) 0.0207(18) 0.0050(15) -0.0027(14) -0.0047(15)
C4 0.0175(18) 0.0158(19) 0.026(2) 0.0012(15) -0.0050(15) -0.0039(15)
C5 0.0161(18) 0.0116(17) 0.0231(19) -0.0027(14) -0.0022(14) 0.0003(14)

loop_
_atom_type_symbol
_atom_type_description
_atom_type_scat_dispersion_real
_atom_type_scat_dispersion_imag
_atom_type_scat_source
C C 0.0033 0.0016 'International Tables Vol C Tables 4.2.6.8 and 6.1.1.4'
H H 0.0000 0.0000 'International Tables Vol C Tables 4.2.6.8 and 6.1.1.4'
Cu Cu 0.3201 1.2651 'International Tables Vol C Tables 4.2.6.8 and 6.1.1.4'
I I -0.4742 1.8119 'International Tables Vol C Tables 4.2.6.8 and 6.1.1.4'
S S 0.1246 0.1234 'International Tables Vol C Tables 4.2.6.8 and 6.1.1.4'

loop_
_geom_angle_atom_site_label_1
_geom_angle_atom_site_label_2
_geom_angle_atom_site_label_3
_geom_angle
_geom_angle_site_symmetry_1
_geom_angle_site_symmetry_3
_geom_angle_publ_flag
Cu1 I1 Cu1 58.950(17) . 2_576 ?
I1 Cu1 I1 121.050(17) . 2_576 ?
Cu1 Cu1 I1 59.998(18) 2_576 2_576 ?
Cu1 Cu1 I1 61.052(17) 2_576 . ?
S1 Cu1 I1 118.40(3) . . ?
S1 Cu1 I1 94.81(3) . 2_576 ?
S1 Cu1 Cu1 124.50(3) . 2_576 ?
S1 Cu1 S2 118.02(3) . 1_455 ?
S2 Cu1 I1 107.86(3) 1_455 2_576 ?
S2 Cu1 I1 97.77(3) 1_455 . ?
S2 Cu1 Cu1 116.73(3) 1_455 2_576 ?
C2 S1 Cu1 107.51(12) . . ?
C3 S1 Cu1 116.99(13) . . ?
C3 S1 C2 101.85(16) . . ?
C2 S2 Cu1 111.13(12) . 1_655 ?
C5 S2 Cu1 103.65(12) . 1_655 ?
C5 S2 C2 100.96(17) . . ?
C1 C1 H1A 109.3 2_677 . ?
C1 C1 H1B 109.3 2_677 . ?
H1A C1 H1B 108.0 . . ?
C2 C1 C1 111.5(4) . 2_677 ?
C2 C1 H1A 109.3 . . ?
C2 C1 H1B 109.3 . . ?
S1 C2 H2 105.9 . . ?
S2 C2 S1 111.98(19) . . ?
S2 C2 H2 105.9 . . ?
C1 C2 S1 112.4(2) . . ?
C1 C2 S2 114.0(2) . . ?
C1 C2 H2 105.9 . . ?
S1 C3 H3A 108.5 . . ?
S1 C3 H3B 108.5 . . ?
H3A C3 H3B 107.5 . . ?
C4 C3 S1 115.2(3) . . ?
C4 C3 H3A 108.5 . . ?
C4 C3 H3B 108.5 . . ?
C3 C4 H4A 108.9 . . ?
C3 C4 H4B 108.9 . . ?
C3 C4 C5 113.4(3) . . ?
H4A C4 H4B 107.7 . . ?
C5 C4 H4A 108.9 . . ?
C5 C4 H4B 108.9 . . ?
S2 C5 H5A 109.1 . . ?
S2 C5 H5B 109.1 . . ?
C4 C5 S2 112.7(3) . . ?
C4 C5 H5A 109.1 . . ?
C4 C5 H5B 109.1 . . ?
H5A C5 H5B 107.8 . . ?

loop_
_geom_bond_atom_site_label_1
_geom_bond_atom_site_label_2
_geom_bond_distance
_geom_bond_site_symmetry_2
_geom_bond_publ_flag
I1 Cu1 2.6414(5) . ?
I1 Cu1 2.6690(5) 2_576 ?
Cu1 Cu1 2.6131(9) 2_576 ?
Cu1 S1 2.3025(9) . ?
Cu1 S2 2.3045(9) 1_455 ?
S1 C2 1.830(4) . ?
S1 C3 1.825(4) . ?
S2 C2 1.816(3) . ?
S2 C5 1.813(4) . ?
C1 C1 1.533(7) 2_677 ?
C1 H1A 0.9900 . ?
C1 H1B 0.9900 . ?
C1 C2 1.526(5) . ?
C2 H2 1.0000 . ?
C3 H3A 0.9900 . ?
C3 H3B 0.9900 . ?
C3 C4 1.505(5) . ?
C4 H4A 0.9900 . ?
C4 H4B 0.9900 . ?
C4 C5 1.521(5) . ?
C5 H5A 0.9900 . ?
C5 H5B 0.9900 . ?

loop_
_geom_torsion_atom_site_label_1
_geom_torsion_atom_site_label_2
_geom_torsion_atom_site_label_3
_geom_torsion_atom_site_label_4
_geom_torsion
_geom_torsion_site_symmetry_1
_geom_torsion_site_symmetry_2
_geom_torsion_site_symmetry_3
_geom_torsion_site_symmetry_4
_geom_torsion_publ_flag
Cu1 S1 C2 S2 -68.51(19) . . . . ?
Cu1 S1 C2 C1 161.6(2) . . . . ?
Cu1 S1 C3 C4 61.9(3) . . . . ?
Cu1 S2 C2 S1 -168.00(13) 1_655 . . . ?
Cu1 S2 C2 C1 -39.0(3) 1_655 . . . ?
Cu1 S2 C5 C4 177.3(2) 1_655 . . . ?
S1 C3 C4 C5 64.1(4) . . . . ?
C1 C1 C2 S1 -65.9(4) 2_677 . . . ?
C1 C1 C2 S2 165.3(3) 2_677 . . . ?
C2 S1 C3 C4 -55.0(3) . . . . ?
C2 S2 C5 C4 62.1(3) . . . . ?
C3 S1 C2 S2 55.0(2) . . . . ?
C3 S1 C2 C1 -74.9(3) . . . . ?
C3 C4 C5 S2 -67.8(4) . . . . ?
C5 S2 C2 S1 -58.6(2) . . . . ?
C5 S2 C2 C1 70.4(3) . . . . ?
